data_7105451
loop_
_publ_author_name
'Safa, Muhieddine'
'Jennings, Michael C'
'Puddephatt, Richard J'

_publ_section_title
;
 Easy oxidatively induced silicon-carbon bond activation in
 organoplatinum chemistry.
;
_journal_issue 16
_journal_name_full 'Chemical communications (Cambridge, England)'
_journal_page_first 2811
_journal_page_last 2813
_journal_paper_doi 10.1039/b927248h
_journal_volume 46
_journal_year 2010
_chemical_formula_moiety 'C21 H26 N2 O3 Pt Si'
_chemical_formula_sum 'C21 H26 N2 O3 Pt Si'
_chemical_formula_weight 577.62
_space_group_IT_number 14
_symmetry_cell_setting monoclinic
_symmetry_Int_Tables_number 14
_symmetry_space_group_name_Hall '-P 2yn'
_symmetry_space_group_name_H-M 'P 1 21/n 1'
_atom_sites_solution_hydrogens geom
_atom_sites_solution_primary direct
_atom_sites_solution_secondary difmap
_audit_creation_method SHELXL-97
_cell_angle_alpha 90.00
_cell_angle_beta 99.04(3)
_cell_angle_gamma 90.00
_cell_formula_units_Z 4
_cell_length_a 14.305(3)
_cell_length_b 10.130(2)
_cell_length_c 14.985(3)
_cell_measurement_reflns_used 20695
_cell_measurement_temperature 150(2)
_cell_measurement_theta_max 27.485
_cell_measurement_theta_min 0.998
_cell_volume 2144.5(8)
_computing_cell_refinement 'HKL Scalepack (Otwinowski & Minor 1997)'
_computing_data_reduction 'HKL Denzo and Scalepack (Otwinowski & Minor 1997)'
_computing_molecular_graphics 'Bruker SHELXTL (Bruker, 1997)'
_computing_publication_material 'Bruker SHELXTL (Bruker, 1997)'
_computing_structure_refinement 'SHELXL-97 (Sheldrick, 1997)'
_computing_structure_solution 'SHELXS-97 (Sheldrick, 1990)'
_diffrn_ambient_temperature 150(2)
_diffrn_detector_area_resol_mean 9
_diffrn_measured_fraction_theta_full .995
_diffrn_measured_fraction_theta_max .995
_diffrn_measurement_device_type '95mm CCD camera on \k-goniostat'
_diffrn_measurement_method CCD
_diffrn_radiation_monochromator 'horizonally mounted graphite crystal'
_diffrn_radiation_type MoK\a
_diffrn_radiation_wavelength 0.71073
_diffrn_reflns_av_R_equivalents 0.0421
_diffrn_reflns_av_sigmaI/netI 0.0315
_diffrn_reflns_limit_h_max 18
_diffrn_reflns_limit_h_min -18
_diffrn_reflns_limit_k_max 12
_diffrn_reflns_limit_k_min -13
_diffrn_reflns_limit_l_max 19
_diffrn_reflns_limit_l_min -19
_diffrn_reflns_number 17323
_diffrn_reflns_theta_full 27.62
_diffrn_reflns_theta_max 27.62
_diffrn_reflns_theta_min 1.83
_diffrn_source 'fine-focus sealed tube'
_exptl_absorpt_coefficient_mu 6.622
_exptl_absorpt_correction_T_max 0.3236
_exptl_absorpt_correction_T_min 0.2258
_exptl_absorpt_correction_type multi-scan
_exptl_absorpt_process_details 'SADABS (Sheldrick, 1996)'
_exptl_crystal_colour colourless
_exptl_crystal_density_diffrn 1.789
_exptl_crystal_density_method 'not measured'
_exptl_crystal_description block
_exptl_crystal_F_000 1128
_exptl_crystal_size_max 0.32
_exptl_crystal_size_mid 0.25
_exptl_crystal_size_min 0.22
_refine_diff_density_max 1.157
_refine_diff_density_min -1.594
_refine_diff_density_rms .159
_refine_ls_extinction_method none
_refine_ls_goodness_of_fit_ref 1.071
_refine_ls_hydrogen_treatment constr
_refine_ls_matrix_type full
_refine_ls_number_parameters 253
_refine_ls_number_reflns 4974
_refine_ls_number_restraints 0
_refine_ls_restrained_S_all 1.071
_refine_ls_R_factor_all 0.0366
_refine_ls_R_factor_gt 0.0298
_refine_ls_shift/su_max 0.001
_refine_ls_shift/su_mean 0.000
_refine_ls_structure_factor_coef Fsqd
_refine_ls_weighting_details 'calc w=1/[\s^2^(Fo^2^)+(0.0433P)^2^+4.9513P] where P=(Fo^2^+2Fc^2^)/3'
_refine_ls_weighting_scheme calc
_refine_ls_wR_factor_gt 0.0732
_refine_ls_wR_factor_ref 0.0824
_reflns_number_gt 4369
_reflns_number_total 4974
_reflns_threshold_expression >2sigma(I)
_cod_data_source_file b927248h.txt
_cod_data_source_block 3
_cod_original_cell_volume 2144.6(7)
_cod_original_sg_symbol_H-M 'P 21/n'
_cod_database_code 7105451

loop_
_symmetry_equiv_pos_as_xyz
'x, y, z'
'-x+1/2, y+1/2, -z+1/2'
'-x, -y, -z'
'x-1/2, -y-1/2, z-1/2'

loop_
_atom_site_label
_atom_site_type_symbol
_atom_site_fract_x
_atom_site_fract_y
_atom_site_fract_z
_atom_site_U_iso_or_equiv
_atom_site_adp_type
_atom_site_occupancy
_atom_site_symmetry_multiplicity
_atom_site_calc_flag
_atom_site_refinement_flags
_atom_site_disorder_assembly
_atom_site_disorder_group
Pt1 Pt 0.590991(11) 0.386867(15) 0.749911(10) 0.02065(7) Uani 1 1 d . . .
Si1 Si 0.62636(8) 0.18263(11) 0.89283(8) 0.0187(2) Uani 1 1 d . . .
N1 N 0.5012(3) 0.3806(3) 0.8548(3) 0.0217(8) Uani 1 1 d . . .
C1 C 0.6763(4) 0.3824(5) 0.6521(4) 0.0331(11) Uani 1 1 d . . .
H1A H 0.6582 0.4539 0.6087 0.050 Uiso 1 1 calc R . .
H1B H 0.6689 0.2974 0.6206 0.050 Uiso 1 1 calc R . .
H1C H 0.7424 0.3938 0.6802 0.050 Uiso 1 1 calc R . .
C31 C 0.3152(3) 0.8060(5) 0.7850(3) 0.0293(10) Uani 1 1 d . . .
H31A H 0.3167 0.8392 0.8445 0.035 Uiso 1 1 calc R . .
O2 O 0.4607(2) 0.9879(3) 0.8486(2) 0.0305(7) Uani 1 1 d . . .
C110 C 0.5231(3) 0.2844(4) 0.9184(3) 0.0200(8) Uani 1 1 d . . .
N2 N 0.7144(2) 0.4066(3) 0.8534(3) 0.0204(7) Uani 1 1 d . . .
C36 C 0.3791(3) 0.8535(4) 0.7318(3) 0.0225(8) Uani 1 1 d . . .
C25 C 0.7259(3) 0.3075(4) 0.9163(3) 0.0189(8) Uani 1 1 d . . .
C24 C 0.8017(3) 0.3106(5) 0.9864(3) 0.0254(9) Uani 1 1 d . . .
H24A H 0.8095 0.2421 1.0302 0.030 Uiso 1 1 calc R . .
C35 C 0.3769(3) 0.8030(4) 0.6453(3) 0.0276(9) Uani 1 1 d . . .
H35A H 0.4201 0.8346 0.6082 0.033 Uiso 1 1 calc R . .
C21 C 0.7785(3) 0.5036(4) 0.8578(3) 0.0246(9) Uani 1 1 d . . .
H21A H 0.7716 0.5693 0.8119 0.029 Uiso 1 1 calc R . .
C33 C 0.2475(3) 0.6610(5) 0.6660(3) 0.0318(10) Uani 1 1 d . . .
H33A H 0.2023 0.5958 0.6429 0.038 Uiso 1 1 calc R . .
C12 C 0.4726(3) 0.2730(5) 0.9899(3) 0.0266(9) Uani 1 1 d . . .
H12A H 0.4891 0.2076 1.0350 0.032 Uiso 1 1 calc R . .
C13 C 0.3979(3) 0.3581(5) 0.9945(4) 0.0348(11) Uani 1 1 d . . .
H13A H 0.3621 0.3511 1.0426 0.042 Uiso 1 1 calc R . .
C32 C 0.2490(3) 0.7102(5) 0.7521(4) 0.0321(10) Uani 1 1 d . . .
H32A H 0.2052 0.6788 0.7886 0.039 Uiso 1 1 calc R . .
C3 C 0.4749(4) 0.3570(5) 0.6528(3) 0.0346(11) Uani 1 1 d . . .
H3A H 0.4695 0.4296 0.6091 0.052 Uiso 1 1 calc R . .
H3B H 0.4178 0.3537 0.6813 0.052 Uiso 1 1 calc R . .
H3C H 0.4819 0.2733 0.6217 0.052 Uiso 1 1 calc R . .
C2 C 0.5753(4) 0.5854(5) 0.7279(4) 0.0333(11) Uani 1 1 d . . .
H2A H 0.5636 0.6027 0.6628 0.050 Uiso 1 1 calc R . .
H2B H 0.6332 0.6311 0.7552 0.050 Uiso 1 1 calc R . .
H2C H 0.5218 0.6176 0.7553 0.050 Uiso 1 1 calc R . .
C4 C 0.6528(3) 0.0337(4) 0.9637(3) 0.0251(9) Uani 1 1 d . . .
H4A H 0.6473 0.0548 1.0265 0.038 Uiso 1 1 calc R . .
H4B H 0.7174 0.0038 0.9605 0.038 Uiso 1 1 calc R . .
H4C H 0.6078 -0.0364 0.9417 0.038 Uiso 1 1 calc R . .
C23 C 0.8665(3) 0.4142(5) 0.9925(3) 0.0314(10) Uani 1 1 d . . .
H23A H 0.9179 0.4179 1.0410 0.038 Uiso 1 1 calc R . .
C22 C 0.8551(3) 0.5110(5) 0.9274(3) 0.0286(10) Uani 1 1 d . . .
H22A H 0.8989 0.5820 0.9300 0.034 Uiso 1 1 calc R . .
C11 C 0.4282(3) 0.4612(5) 0.8599(4) 0.0320(11) Uani 1 1 d . . .
H11A H 0.4121 0.5262 0.8143 0.038 Uiso 1 1 calc R . .
C34 C 0.3118(4) 0.7068(5) 0.6132(3) 0.0327(11) Uani 1 1 d . . .
H34A H 0.3111 0.6717 0.5544 0.039 Uiso 1 1 calc R . .
C120 C 0.3759(3) 0.4526(5) 0.9290(4) 0.0387(13) Uani 1 1 d . . .
H12B H 0.3249 0.5118 0.9315 0.046 Uiso 1 1 calc R . .
O1 O 0.4945(2) 1.0125(3) 0.7093(2) 0.0309(7) Uani 1 1 d . . .
C100 C 0.4491(3) 0.9578(4) 0.7688(3) 0.0228(9) Uani 1 1 d . . .
O3 O 0.6115(2) 0.1725(3) 0.7834(2) 0.0197(6) Uani 1 1 d . . .
H3 H 0.5540 0.1597 0.7635 0.030 Uiso 1 1 calc R . .

loop_
_atom_site_aniso_label
_atom_site_aniso_U_11
_atom_site_aniso_U_22
_atom_site_aniso_U_33
_atom_site_aniso_U_23
_atom_site_aniso_U_13
_atom_site_aniso_U_12
Pt1 0.02313(10) 0.01919(10) 0.01862(10) 0.00140(6) 0.00009(7) -0.00183(6)
Si1 0.0196(5) 0.0184(5) 0.0185(5) 0.0008(4) 0.0045(4) 0.0000(4)
N1 0.0171(17) 0.0234(19) 0.0246(19) -0.0052(14) 0.0031(15) -0.0016(13)
C1 0.043(3) 0.037(3) 0.022(2) 0.0034(19) 0.016(2) -0.006(2)
C31 0.036(2) 0.026(2) 0.028(2) -0.0039(18) 0.009(2) -0.0016(19)
O2 0.0341(17) 0.0352(18) 0.0235(17) -0.0068(14) 0.0080(13) -0.0071(14)
C110 0.0183(18) 0.0209(19) 0.021(2) -0.0039(16) 0.0027(15) -0.0033(16)
N2 0.0168(16) 0.0238(18) 0.0195(18) -0.0012(14) -0.0007(14) -0.0016(13)
C36 0.024(2) 0.019(2) 0.024(2) -0.0013(17) 0.0019(17) 0.0006(17)
C25 0.0168(18) 0.020(2) 0.020(2) 0.0022(16) 0.0035(15) 0.0036(15)
C24 0.022(2) 0.029(2) 0.024(2) 0.0017(18) 0.0013(17) 0.0005(17)
C35 0.032(2) 0.027(2) 0.023(2) 0.0007(18) 0.0051(18) -0.0018(19)
C21 0.023(2) 0.024(2) 0.027(2) -0.0018(18) 0.0059(17) -0.0055(17)
C33 0.030(2) 0.026(2) 0.038(3) -0.003(2) 0.001(2) -0.007(2)
C12 0.025(2) 0.031(2) 0.025(2) -0.0084(19) 0.0081(18) -0.0050(18)
C13 0.024(2) 0.042(3) 0.041(3) -0.015(2) 0.010(2) -0.005(2)
C32 0.029(2) 0.030(2) 0.038(3) 0.002(2) 0.008(2) -0.0072(19)
C3 0.030(2) 0.041(3) 0.026(2) 0.002(2) -0.015(2) -0.004(2)
C2 0.046(3) 0.016(2) 0.036(3) 0.009(2) -0.001(2) 0.0014(19)
C4 0.024(2) 0.026(2) 0.025(2) 0.0046(18) 0.0047(17) 0.0028(17)
C23 0.022(2) 0.038(3) 0.032(3) -0.003(2) -0.0005(19) -0.004(2)
C22 0.022(2) 0.033(2) 0.032(3) -0.002(2) 0.0051(18) -0.0061(18)
C11 0.025(2) 0.025(2) 0.044(3) -0.006(2) -0.001(2) 0.0032(18)
C34 0.040(3) 0.032(2) 0.025(2) -0.0065(19) 0.001(2) -0.005(2)
C120 0.024(2) 0.034(3) 0.060(4) -0.021(3) 0.010(2) 0.005(2)
O1 0.0375(18) 0.0340(18) 0.0219(16) -0.0026(14) 0.0073(14) -0.0127(15)
C100 0.020(2) 0.024(2) 0.024(2) -0.0019(17) 0.0030(16) 0.0025(17)
O3 0.0214(14) 0.0164(14) 0.0217(15) -0.0009(12) 0.0048(11) -0.0024(11)

loop_
_atom_type_symbol
_atom_type_description
_atom_type_scat_dispersion_real
_atom_type_scat_dispersion_imag
_atom_type_scat_source
C C .0033 .0016 'International Tables Vol C Tables 4.2.6.8 and 6.1.1.4'
H H .0000 .0000 'International Tables Vol C Tables 4.2.6.8 and 6.1.1.4'
N N .0061 .0033 'International Tables Vol C Tables 4.2.6.8 and 6.1.1.4'
O O .0106 .0060 'International Tables Vol C Tables 4.2.6.8 and 6.1.1.4'
Si Si .0817 .0704 'International Tables Vol C Tables 4.2.6.8 and 6.1.1.4'
Pt Pt -1.7033 8.3905 'International Tables Vol C Tables 4.2.6.8 and 6.1.1.4'

loop_
_geom_angle_atom_site_label_1
_geom_angle_atom_site_label_2
_geom_angle_atom_site_label_3
_geom_angle
_geom_angle_site_symmetry_1
_geom_angle_site_symmetry_3
_geom_angle_publ_flag
C2 Pt1 C1 88.2(2) . . ?
C2 Pt1 C3 88.6(2) . . ?
C1 Pt1 C3 89.8(2) . . ?
C2 Pt1 N2 94.64(18) . . ?
C1 Pt1 N2 90.28(19) . . ?
C3 Pt1 N2 176.78(17) . . ?
C2 Pt1 N1 94.75(18) . . ?
C1 Pt1 N1 177.02(17) . . ?
C3 Pt1 N1 90.22(19) . . ?
N2 Pt1 N1 89.56(14) . . ?
C2 Pt1 O3 176.27(17) . . ?
C1 Pt1 O3 93.85(15) . . ?
C3 Pt1 O3 94.52(17) . . ?
N2 Pt1 O3 82.27(12) . . ?
N1 Pt1 O3 83.18(11) . . ?
C2 Pt1 Si1 143.61(16) . . ?
C1 Pt1 Si1 116.63(15) . . ?
C3 Pt1 Si1 115.89(15) . . ?
N2 Pt1 Si1 61.30(10) . . ?
N1 Pt1 Si1 60.78(10) . . ?
O3 Pt1 Si1 32.74(8) . . ?
O3 Si1 C4 120.75(19) . . ?
O3 Si1 C110 104.87(17) . . ?
C4 Si1 C110 115.1(2) . . ?
O3 Si1 C25 101.81(17) . . ?
C4 Si1 C25 110.98(19) . . ?
C110 Si1 C25 100.75(18) . . ?
O3 Si1 Pt1 48.21(10) . . ?
C4 Si1 Pt1 168.73(15) . . ?
C110 Si1 Pt1 73.47(13) . . ?
C25 Si1 Pt1 72.90(13) . . ?
C11 N1 C110 119.5(4) . . ?
C11 N1 Pt1 125.2(3) . . ?
C110 N1 Pt1 115.3(3) . . ?
Pt1 C1 H1A 109.5 . . ?
Pt1 C1 H1B 109.5 . . ?
H1A C1 H1B 109.5 . . ?
Pt1 C1 H1C 109.5 . . ?
H1A C1 H1C 109.5 . . ?
H1B C1 H1C 109.5 . . ?
C32 C31 C36 120.7(4) . . ?
C32 C31 H31A 119.7 . . ?
C36 C31 H31A 119.7 . . ?
N1 C110 C12 120.5(4) . . ?
N1 C110 Si1 110.4(3) . . ?
C12 C110 Si1 129.0(3) . . ?
C21 N2 C25 119.9(4) . . ?
C21 N2 Pt1 125.2(3) . . ?
C25 N2 Pt1 114.9(3) . . ?
C35 C36 C31 119.1(4) . . ?
C35 C36 C100 121.4(4) . . ?
C31 C36 C100 119.5(4) . . ?
N2 C25 C24 120.0(4) . . ?
N2 C25 Si1 110.9(3) . . ?
C24 C25 Si1 129.1(3) . . ?
C25 C24 C23 120.0(4) . . ?
C25 C24 H24A 120.0 . . ?
C23 C24 H24A 120.0 . . ?
C34 C35 C36 120.0(4) . . ?
C34 C35 H35A 120.0 . . ?
C36 C35 H35A 120.0 . . ?
N2 C21 C22 121.9(4) . . ?
N2 C21 H21A 119.1 . . ?
C22 C21 H21A 119.1 . . ?
C32 C33 C34 119.9(4) . . ?
C32 C33 H33A 120.0 . . ?
C34 C33 H33A 120.0 . . ?
C13 C12 C110 119.2(5) . . ?
C13 C12 H12A 120.4 . . ?
C110 C12 H12A 120.4 . . ?
C120 C13 C12 119.4(5) . . ?
C120 C13 H13A 120.3 . . ?
C12 C13 H13A 120.3 . . ?
C33 C32 C31 119.6(5) . . ?
C33 C32 H32A 120.2 . . ?
C31 C32 H32A 120.2 . . ?
Pt1 C3 H3A 109.5 . . ?
Pt1 C3 H3B 109.5 . . ?
H3A C3 H3B 109.5 . . ?
Pt1 C3 H3C 109.5 . . ?
H3A C3 H3C 109.5 . . ?
H3B C3 H3C 109.5 . . ?
Pt1 C2 H2A 109.5 . . ?
Pt1 C2 H2B 109.5 . . ?
H2A C2 H2B 109.5 . . ?
Pt1 C2 H2C 109.5 . . ?
H2A C2 H2C 109.5 . . ?
H2B C2 H2C 109.5 . . ?
Si1 C4 H4A 109.5 . . ?
Si1 C4 H4B 109.5 . . ?
H4A C4 H4B 109.5 . . ?
Si1 C4 H4C 109.5 . . ?
H4A C4 H4C 109.5 . . ?
H4B C4 H4C 109.5 . . ?
C22 C23 C24 119.2(4) . . ?
C22 C23 H23A 120.4 . . ?
C24 C23 H23A 120.4 . . ?
C23 C22 C21 119.0(4) . . ?
C23 C22 H22A 120.5 . . ?
C21 C22 H22A 120.5 . . ?
N1 C11 C120 121.8(5) . . ?
N1 C11 H11A 119.1 . . ?
C120 C11 H11A 119.1 . . ?
C35 C34 C33 120.7(5) . . ?
C35 C34 H34A 119.6 . . ?
C33 C34 H34A 119.6 . . ?
C13 C120 C11 119.6(4) . . ?
C13 C120 H12B 120.2 . . ?
C11 C120 H12B 120.2 . . ?
O2 C100 O1 123.8(4) . . ?
O2 C100 C36 121.3(4) . . ?
O1 C100 C36 114.9(4) . . ?
Si1 O3 Pt1 99.05(14) . . ?
Si1 O3 H3 109.5 . . ?
Pt1 O3 H3 89.1 . . ?

loop_
_geom_bond_atom_site_label_1
_geom_bond_atom_site_label_2
_geom_bond_distance
_geom_bond_site_symmetry_2
_geom_bond_publ_flag
Pt1 C2 2.045(4) . ?
Pt1 C1 2.050(5) . ?
Pt1 C3 2.051(5) . ?
Pt1 N2 2.168(4) . ?
Pt1 N1 2.181(4) . ?
Pt1 O3 2.237(3) . ?
Pt1 Si1 2.9635(12) . ?
Si1 O3 1.623(3) . ?
Si1 C4 1.850(4) . ?
Si1 C110 1.889(4) . ?
Si1 C25 1.895(4) . ?
N1 C11 1.337(6) . ?
N1 C110 1.364(6) . ?
C1 H1A 0.9800 . ?
C1 H1B 0.9800 . ?
C1 H1C 0.9800 . ?
C31 C32 1.390(7) . ?
C31 C36 1.391(6) . ?
C31 H31A 0.9500 . ?
O2 C100 1.219(5) . ?
C110 C12 1.388(6) . ?
N2 C21 1.340(5) . ?
N2 C25 1.368(5) . ?
C36 C35 1.389(6) . ?
C36 C100 1.500(6) . ?
C25 C24 1.387(6) . ?
C24 C23 1.393(7) . ?
C24 H24A 0.9500 . ?
C35 C34 1.380(6) . ?
C35 H35A 0.9500 . ?
C21 C22 1.391(6) . ?
C21 H21A 0.9500 . ?
C33 C32 1.380(7) . ?
C33 C34 1.383(7) . ?
C33 H33A 0.9500 . ?
C12 C13 1.383(7) . ?
C12 H12A 0.9500 . ?
C13 C120 1.372(8) . ?
C13 H13A 0.9500 . ?
C32 H32A 0.9500 . ?
C3 H3A 0.9800 . ?
C3 H3B 0.9800 . ?
C3 H3C 0.9800 . ?
C2 H2A 0.9800 . ?
C2 H2B 0.9800 . ?
C2 H2C 0.9800 . ?
C4 H4A 0.9800 . ?
C4 H4B 0.9800 . ?
C4 H4C 0.9800 . ?
C23 C22 1.374(7) . ?
C23 H23A 0.9500 . ?
C22 H22A 0.9500 . ?
C11 C120 1.373(7) . ?
C11 H11A 0.9500 . ?
C34 H34A 0.9500 . ?
C120 H12B 0.9500 . ?
O1 C100 1.307(5) . ?
O3 H3 0.8400 . ?

loop_
_geom_torsion_atom_site_label_1
_geom_torsion_atom_site_label_2
_geom_torsion_atom_site_label_3
_geom_torsion_atom_site_label_4
_geom_torsion
_geom_torsion_site_symmetry_1
_geom_torsion_site_symmetry_2
_geom_torsion_site_symmetry_3
_geom_torsion_site_symmetry_4
_geom_torsion_publ_flag
C2 Pt1 Si1 O3 -178.6(3) . . . . ?
C1 Pt1 Si1 O3 -50.2(2) . . . . ?
C3 Pt1 Si1 O3 53.6(2) . . . . ?
N2 Pt1 Si1 O3 -124.59(18) . . . . ?
N1 Pt1 Si1 O3 128.18(17) . . . . ?
C2 Pt1 Si1 C4 -166.3(8) . . . . ?
C1 Pt1 Si1 C4 -37.8(8) . . . . ?
C3 Pt1 Si1 C4 66.0(8) . . . . ?
N2 Pt1 Si1 C4 -112.3(8) . . . . ?
N1 Pt1 Si1 C4 140.5(8) . . . . ?
O3 Pt1 Si1 C4 12.3(7) . . . . ?
C2 Pt1 Si1 C110 52.7(3) . . . . ?
C1 Pt1 Si1 C110 -178.8(2) . . . . ?
C3 Pt1 Si1 C110 -75.0(2) . . . . ?
N2 Pt1 Si1 C110 106.77(17) . . . . ?
N1 Pt1 Si1 C110 -0.46(17) . . . . ?
O3 Pt1 Si1 C110 -128.64(19) . . . . ?
C2 Pt1 Si1 C25 -54.4(3) . . . . ?
C1 Pt1 Si1 C25 74.0(2) . . . . ?
C3 Pt1 Si1 C25 177.8(2) . . . . ?
N2 Pt1 Si1 C25 -0.39(17) . . . . ?
N1 Pt1 Si1 C25 -107.62(17) . . . . ?
O3 Pt1 Si1 C25 124.20(19) . . . . ?
C2 Pt1 N1 C11 29.9(4) . . . . ?
C1 Pt1 N1 C11 -149(3) . . . . ?
C3 Pt1 N1 C11 -58.7(4) . . . . ?
N2 Pt1 N1 C11 124.5(4) . . . . ?
O3 Pt1 N1 C11 -153.3(4) . . . . ?
Si1 Pt1 N1 C11 -178.6(4) . . . . ?
C2 Pt1 N1 C110 -150.8(3) . . . . ?
C1 Pt1 N1 C110 31(3) . . . . ?
C3 Pt1 N1 C110 120.6(3) . . . . ?
N2 Pt1 N1 C110 -56.2(3) . . . . ?
O3 Pt1 N1 C110 26.0(3) . . . . ?
Si1 Pt1 N1 C110 0.7(2) . . . . ?
C11 N1 C110 C12 -2.4(6) . . . . ?
Pt1 N1 C110 C12 178.2(3) . . . . ?
C11 N1 C110 Si1 178.3(3) . . . . ?
Pt1 N1 C110 Si1 -1.0(4) . . . . ?
O3 Si1 C110 N1 -36.4(3) . . . . ?
C4 Si1 C110 N1 -171.5(3) . . . . ?
C25 Si1 C110 N1 69.1(3) . . . . ?
Pt1 Si1 C110 N1 0.7(2) . . . . ?
O3 Si1 C110 C12 144.5(4) . . . . ?
C4 Si1 C110 C12 9.4(5) . . . . ?
C25 Si1 C110 C12 -110.1(4) . . . . ?
Pt1 Si1 C110 C12 -178.4(4) . . . . ?
C2 Pt1 N2 C21 -30.2(4) . . . . ?
C1 Pt1 N2 C21 58.1(4) . . . . ?
C3 Pt1 N2 C21 149(3) . . . . ?
N1 Pt1 N2 C21 -124.9(4) . . . . ?
O3 Pt1 N2 C21 151.9(4) . . . . ?
Si1 Pt1 N2 C21 178.6(4) . . . . ?
C2 Pt1 N2 C25 151.8(3) . . . . ?
C1 Pt1 N2 C25 -120.0(3) . . . . ?
C3 Pt1 N2 C25 -29(3) . . . . ?
N1 Pt1 N2 C25 57.0(3) . . . . ?
O3 Pt1 N2 C25 -26.1(3) . . . . ?
Si1 Pt1 N2 C25 0.6(2) . . . . ?
C32 C31 C36 C35 -0.7(7) . . . . ?
C32 C31 C36 C100 179.4(4) . . . . ?
C21 N2 C25 C24 2.6(6) . . . . ?
Pt1 N2 C25 C24 -179.2(3) . . . . ?
C21 N2 C25 Si1 -179.0(3) . . . . ?
Pt1 N2 C25 Si1 -0.8(4) . . . . ?
O3 Si1 C25 N2 39.6(3) . . . . ?
C4 Si1 C25 N2 169.4(3) . . . . ?
C110 Si1 C25 N2 -68.2(3) . . . . ?
Pt1 Si1 C25 N2 0.6(3) . . . . ?
O3 Si1 C25 C24 -142.2(4) . . . . ?
C4 Si1 C25 C24 -12.4(5) . . . . ?
C110 Si1 C25 C24 109.9(4) . . . . ?
Pt1 Si1 C25 C24 178.8(4) . . . . ?
N2 C25 C24 C23 -0.4(6) . . . . ?
Si1 C25 C24 C23 -178.4(4) . . . . ?
C31 C36 C35 C34 0.0(7) . . . . ?
C100 C36 C35 C34 179.8(4) . . . . ?
C25 N2 C21 C22 -3.3(6) . . . . ?
Pt1 N2 C21 C22 178.7(3) . . . . ?
N1 C110 C12 C13 1.8(6) . . . . ?
Si1 C110 C12 C13 -179.1(3) . . . . ?
C110 C12 C13 C120 -0.7(7) . . . . ?
C34 C33 C32 C31 0.2(8) . . . . ?
C36 C31 C32 C33 0.6(7) . . . . ?
C25 C24 C23 C22 -1.3(7) . . . . ?
C24 C23 C22 C21 0.7(7) . . . . ?
N2 C21 C22 C23 1.6(7) . . . . ?
C110 N1 C11 C120 1.9(7) . . . . ?
Pt1 N1 C11 C120 -178.8(3) . . . . ?
C36 C35 C34 C33 0.9(7) . . . . ?
C32 C33 C34 C35 -1.0(8) . . . . ?
C12 C13 C120 C11 0.1(7) . . . . ?
N1 C11 C120 C13 -0.7(7) . . . . ?
C35 C36 C100 O2 -168.8(4) . . . . ?
C31 C36 C100 O2 11.0(7) . . . . ?
C35 C36 C100 O1 11.7(6) . . . . ?
C31 C36 C100 O1 -168.5(4) . . . . ?
C4 Si1 O3 Pt1 -177.22(17) . . . . ?
C110 Si1 O3 Pt1 50.78(17) . . . . ?
C25 Si1 O3 Pt1 -53.86(16) . . . . ?
C2 Pt1 O3 Si1 13(3) . . . . ?
C1 Pt1 O3 Si1 136.5(2) . . . . ?
C3 Pt1 O3 Si1 -133.4(2) . . . . ?
N2 Pt1 O3 Si1 46.78(15) . . . . ?
N1 Pt1 O3 Si1 -43.71(15) . . . . ?
